data_4335338
loop_
_publ_author_name
'Soumavo Ghosh'
'Saptarshi Biswas'
'Antonio Bauz\'a'
'Miquel Barcel\'o-Oliver'
'Antonio Frontera'
'Ashutosh Ghosh'

_publ_contact_author_address
;
Department of Chemistry,
University of the Balearic Islands,
campus UIB, cta. Valldemossa km 7.5, Ed. Mateu Orfila
Palma de Mallorca E-07122,
SPAIN
;
_publ_contact_author_email miquel.barcelo@uib.es
_publ_contact_author_fax 0034971173426
_publ_contact_author_name 'Barcel\'o-Oliver, Miquel'
_publ_contact_author_phone 0034971173199
_publ_section_title
;
 Use of Metalloligands [CuL] (H2L = Salen Type Di-Schiff Bases) in the
 Formation of Heterobimetallic Copper(II)-Uranyl Complexes: Photophysical
 Investigations, Structural Variations, and Theoretical Calculations
;
_journal_name_full 'Inorganic Chemistry'
_journal_page_first 7508
_journal_page_last 7523
_journal_paper_doi 10.1021/ic400422d
_journal_volume 52
_journal_year 2013
_chemical_compound_source 'synthesis as described'
_chemical_formula_moiety 'C19 H20 Cu1 N4 O10 U1'
_chemical_formula_sum 'C19 H20 Cu N4 O10 U'
_chemical_formula_weight 765.96
_chemical_name_systematic
;
 ?
;
_space_group_IT_number 62
_symmetry_cell_setting orthorhombic
_symmetry_Int_Tables_number 62
_symmetry_space_group_name_Hall '-P 2ac 2n'
_symmetry_space_group_name_H-M 'P n m a'
_atom_sites_solution_hydrogens geom
_atom_sites_solution_primary direct
_atom_sites_solution_secondary difmap
_audit_conform_dict_location ftp://ftp.iucr.org/pub/cif_core.dic
_audit_conform_dict_name cif_core.dic
_audit_conform_dict_version 2.4
_audit_creation_date 2013-04-17T14:17:32-00:00
_audit_creation_method 'WinGX routine CIF_UPDATE'
_cell_angle_alpha 90
_cell_angle_beta 90
_cell_angle_gamma 90
_cell_formula_units_Z 4
_cell_length_a 18.5250(19)
_cell_length_b 20.136(2)
_cell_length_c 6.1995(7)
_cell_measurement_reflns_used 13291
_cell_measurement_temperature 294(2)
_cell_measurement_theta_max 25.36
_cell_measurement_theta_min 2.42
_cell_measurement_wavelength 0.71073
_cell_volume 2312.5(4)
_computing_cell_refinement 'Bruker SMART APEX2'
_computing_data_collection 'Bruker SMART APEX2'
_computing_data_reduction 'Bruker SAINT'
_computing_molecular_graphics 'Ortep-3 for Windows (Farrugia, 1997)'
_computing_publication_material 'WinGX publication routines (Farrugia, 1999)'
_computing_structure_refinement 'SHELXL-97 (Sheldrick, 1997)'
_computing_structure_solution 'SHELXS-97 (Sheldrick, 1990)'
_diffrn_ambient_temperature 294(2)
_diffrn_measured_fraction_theta_full 0.952
_diffrn_measured_fraction_theta_max 0.952
_diffrn_measurement_device_type 'CCD area detector'
_diffrn_measurement_method 'phi and omega scans'
_diffrn_radiation_monochromator graphite
_diffrn_radiation_probe x-ray
_diffrn_radiation_source 'fine-focus sealed tube'
_diffrn_radiation_type MoK\a
_diffrn_radiation_wavelength 0.71073
_diffrn_reflns_av_R_equivalents 0.0884
_diffrn_reflns_av_unetI/netI 0.0593
_diffrn_reflns_limit_h_max 22
_diffrn_reflns_limit_h_min -20
_diffrn_reflns_limit_k_max 23
_diffrn_reflns_limit_k_min -24
_diffrn_reflns_limit_l_max 7
_diffrn_reflns_limit_l_min -7
_diffrn_reflns_number 13291
_diffrn_reflns_theta_full 25.36
_diffrn_reflns_theta_max 25.36
_diffrn_reflns_theta_min 2.42
_exptl_absorpt_coefficient_mu 7.976
_exptl_absorpt_correction_T_max 0.2984
_exptl_absorpt_correction_T_min 0.1426
_exptl_absorpt_correction_type empirical
_exptl_absorpt_process_details sadabs
_exptl_crystal_colour red
_exptl_crystal_density_diffrn 2.2
_exptl_crystal_description prism
_exptl_crystal_F_000 1452
_exptl_crystal_size_max 0.4
_exptl_crystal_size_mid 0.3
_exptl_crystal_size_min 0.2
_refine_diff_density_max 6.318
_refine_diff_density_min -2.841
_refine_diff_density_rms 0.406
_refine_ls_extinction_method none
_refine_ls_goodness_of_fit_ref 1.161
_refine_ls_hydrogen_treatment constr
_refine_ls_matrix_type full
_refine_ls_number_parameters 167
_refine_ls_number_reflns 2084
_refine_ls_number_restraints 0
_refine_ls_restrained_S_all 1.161
_refine_ls_R_factor_all 0.1132
_refine_ls_R_factor_gt 0.095
_refine_ls_shift/su_max 0
_refine_ls_shift/su_mean 0
_refine_ls_structure_factor_coef Fsqd
_refine_ls_weighting_details 'calc w=1/[\s^2^(Fo^2^)+(0.0779P)^2^+271.3781P] where P=(Fo^2^+2Fc^2^)/3'
_refine_ls_weighting_scheme calc
_refine_ls_wR_factor_gt 0.2702
_refine_ls_wR_factor_ref 0.2824
_reflns_number_gt 1686
_reflns_number_total 2084
_reflns_threshold_expression >2\s(I)
_cod_data_source_file ic400422d_si_002.cif
_cod_data_source_block 68
_cod_database_code 4335338

loop_
_symmetry_equiv_pos_as_xyz
'x, y, z'
'-x+1/2, -y, z+1/2'
'x+1/2, -y+1/2, -z+1/2'
'-x, y+1/2, -z'
'-x, -y, -z'
'x-1/2, y, -z-1/2'
'-x-1/2, y-1/2, z-1/2'
'x, -y-1/2, z'

loop_
_atom_site_label
_atom_site_type_symbol
_atom_site_fract_x
_atom_site_fract_y
_atom_site_fract_z
_atom_site_U_iso_or_equiv
_atom_site_adp_type
_atom_site_occupancy
_atom_site_symmetry_multiplicity
_atom_site_calc_flag
_atom_site_refinement_flags
U1 U 0.63717(7) 0.25 0.1534(2) 0.0332(5) Uani 1 2 d S
Cu1 Cu 0.8140(2) 0.25 0.1636(7) 0.0325(10) Uani 1 2 d S
O7 O 0.5328(12) 0.0802(11) -0.054(4) 0.067(7) Uani 1 1 d .
O11 O 0.7406(10) 0.1867(8) 0.255(3) 0.043(5) Uani 1 1 d .
O20 O 0.5974(19) 0.25 0.407(4) 0.055(8) Uani 1 2 d S
O6 O 0.5329(11) 0.1854(9) 0.005(4) 0.062(6) Uani 1 1 d .
N3 N 0.5608(12) 0.1282(12) 0.016(4) 0.045(6) Uani 1 1 d .
N19 N 0.8762(10) 0.1755(10) 0.081(3) 0.034(5) Uani 1 1 d .
O5 O 0.6198(10) 0.1271(10) 0.121(4) 0.053(5) Uani 1 1 d .
O21 O 0.6766(16) 0.25 -0.130(6) 0.062(9) Uani 1 2 d S
C7 C 0.8784(12) 0.1188(13) 0.177(4) 0.034(6) Uani 1 1 d .
C6 C 0.8287(13) 0.1060(13) 0.360(4) 0.036(6) Uani 1 1 d .
C1 C 0.7620(14) 0.1403(11) 0.387(4) 0.033(6) Uani 1 1 d .
C4 C 0.8000(18) 0.0386(15) 0.676(5) 0.055(8) Uani 1 1 d .
H4 H 0.8118 0.0038 0.7685 0.066 Uiso 1 1 calc R
C2 C 0.7173(15) 0.1240(14) 0.570(4) 0.041(6) Uani 1 1 d .
H2 H 0.6748 0.1476 0.5934 0.049 Uiso 1 1 calc R
C10 C 0.895(2) 0.25 -0.235(5) 0.035(8) Uani 1 2 d S
H10A H 0.9161 0.25 -0.3788 0.042 Uiso 1 2 calc SR
H10B H 0.8431 0.25 -0.2498 0.042 Uiso 1 2 calc SR
C8 C 0.9268(18) 0.0647(16) 0.102(6) 0.061(9) Uani 1 1 d .
H8B H 0.8997 0.0335 0.0177 0.092 Uiso 1 1 calc R
H8C H 0.9473 0.0424 0.2248 0.092 Uiso 1 1 calc R
H8A H 0.9649 0.0831 0.0158 0.092 Uiso 1 1 calc R
C5 C 0.8448(15) 0.0545(14) 0.510(5) 0.045(7) Uani 1 1 d .
H5 H 0.8876 0.0308 0.4932 0.054 Uiso 1 1 calc R
C3 C 0.7363(18) 0.0748(15) 0.709(5) 0.055(8) Uani 1 1 d .
H3 H 0.7068 0.065 0.8262 0.066 Uiso 1 1 calc R
C9 C 0.9202(15) 0.1861(14) -0.109(5) 0.047(7) Uani 1 1 d .
H9B H 0.9165 0.1477 -0.2035 0.057 Uiso 1 1 calc R
H9A H 0.9703 0.1909 -0.0672 0.057 Uiso 1 1 calc R

loop_
_atom_site_aniso_label
_atom_site_aniso_U_11
_atom_site_aniso_U_22
_atom_site_aniso_U_33
_atom_site_aniso_U_23
_atom_site_aniso_U_13
_atom_site_aniso_U_12
U1 0.0224(8) 0.0316(7) 0.0457(8) 0 -0.0019(6) 0
Cu1 0.024(2) 0.029(2) 0.045(3) 0 0.0062(19) 0
O7 0.060(14) 0.042(12) 0.098(19) -0.007(12) -0.015(13) -0.009(11)
O11 0.044(11) 0.019(8) 0.068(13) 0.006(9) 0.023(9) 0.001(7)
O20 0.11(3) 0.031(14) 0.023(13) 0 -0.018(15) 0
O6 0.051(13) 0.030(10) 0.106(19) -0.006(12) -0.025(13) 0.011(9)
N3 0.029(13) 0.046(14) 0.061(16) -0.001(12) 0.003(11) -0.007(11)
N19 0.020(11) 0.038(11) 0.044(12) -0.004(10) -0.002(8) -0.003(9)
O5 0.033(12) 0.045(11) 0.080(15) 0.000(11) -0.007(10) 0.003(8)
O21 0.047(18) 0.020(12) 0.12(3) 0 -0.019(18) 0
C7 0.012(12) 0.046(15) 0.045(14) -0.012(12) 0.003(10) 0.000(10)
C6 0.024(13) 0.038(13) 0.045(15) -0.004(12) -0.008(11) 0.004(11)
C1 0.043(16) 0.025(11) 0.030(13) 0.006(10) -0.006(10) -0.005(10)
C4 0.07(2) 0.047(17) 0.049(18) 0.023(15) -0.008(15) -0.002(15)
C2 0.039(16) 0.047(16) 0.038(14) 0.005(12) -0.001(11) 0.000(12)
C10 0.07(3) 0.018(15) 0.018(15) 0 0.000(16) 0
C8 0.05(2) 0.056(19) 0.07(2) -0.006(17) 0.004(16) 0.012(15)
C5 0.034(16) 0.043(15) 0.059(18) -0.004(14) -0.016(13) 0.009(12)
C3 0.06(2) 0.050(17) 0.052(19) 0.007(15) 0.008(15) -0.006(15)
C9 0.038(17) 0.047(16) 0.057(18) -0.006(14) 0.011(13) 0.007(13)

loop_
_atom_type_symbol
_atom_type_description
_atom_type_scat_dispersion_real
_atom_type_scat_dispersion_imag
_atom_type_scat_source
C C 0.0033 0.0016 'International Tables Vol C Tables 4.2.6.8 and 6.1.1.4'
H H 0 0 'International Tables Vol C Tables 4.2.6.8 and 6.1.1.4'
N N 0.0061 0.0033 'International Tables Vol C Tables 4.2.6.8 and 6.1.1.4'
O O 0.0106 0.006 'International Tables Vol C Tables 4.2.6.8 and 6.1.1.4'
Cu Cu 0.3201 1.2651 'International Tables Vol C Tables 4.2.6.8 and 6.1.1.4'
U U -9.6767 9.6646 'International Tables Vol C Tables 4.2.6.8 and 6.1.1.4'

loop_
_geom_angle_atom_site_label_1
_geom_angle_atom_site_label_2
_geom_angle_atom_site_label_3
_geom_angle
_geom_angle_site_symmetry_1
_geom_angle_site_symmetry_3
O20 U1 O21 177.5(14) . .
O20 U1 O11 95.8(10) . 8_565
O21 U1 O11 86.3(9) . 8_565
O20 U1 O11 95.8(10) . .
O21 U1 O11 86.3(9) . .
O11 U1 O11 64.5(8) 8_565 .
O20 U1 O5 91.0(5) . 8_565
O21 U1 O5 88.6(5) . 8_565
O11 U1 O5 66.2(6) 8_565 8_565
O11 U1 O5 130.7(6) . 8_565
O20 U1 O5 91.0(5) . .
O21 U1 O5 88.6(5) . .
O11 U1 O5 130.7(6) 8_565 .
O11 U1 O5 66.2(6) . .
O5 U1 O5 162.6(9) 8_565 .
O20 U1 O6 90.4(11) . .
O21 U1 O6 87.5(10) . .
O11 U1 O6 173.7(8) 8_565 .
O11 U1 O6 116.1(6) . .
O5 U1 O6 112.6(6) 8_565 .
O5 U1 O6 50.0(6) . .
O20 U1 O6 90.4(11) . 8_565
O21 U1 O6 87.5(10) . 8_565
O11 U1 O6 116.1(6) 8_565 8_565
O11 U1 O6 173.7(8) . 8_565
O5 U1 O6 50.0(6) 8_565 8_565
O5 U1 O6 112.6(6) . 8_565
O6 U1 O6 62.6(8) . 8_565
O20 U1 N3 93.3(8) . .
O21 U1 N3 85.3(7) . .
O11 U1 N3 154.6(6) 8_565 .
O11 U1 N3 91.0(6) . .
O5 U1 N3 137.3(7) 8_565 .
O5 U1 N3 25.3(6) . .
O6 U1 N3 25.0(6) . .
O6 U1 N3 87.5(7) 8_565 .
O20 U1 N3 93.3(8) . 8_565
O21 U1 N3 85.3(7) . 8_565
O11 U1 N3 91.0(6) 8_565 8_565
O11 U1 N3 154.6(6) . 8_565
O5 U1 N3 25.3(6) 8_565 8_565
O5 U1 N3 137.3(7) . 8_565
O6 U1 N3 87.5(7) . 8_565
O6 U1 N3 25.0(6) 8_565 8_565
N3 U1 N3 112.1(10) . 8_565
O20 U1 Cu1 114.0(11) . .
O21 U1 Cu1 68.6(9) . .
O11 U1 Cu1 36.1(4) 8_565 .
O11 U1 Cu1 36.1(4) . .
O5 U1 Cu1 97.5(4) 8_565 .
O5 U1 Cu1 97.5(4) . .
O6 U1 Cu1 141.1(5) . .
O6 U1 Cu1 141.1(5) 8_565 .
N3 U1 Cu1 119.0(5) . .
N3 U1 Cu1 119.0(5) 8_565 .
O11 Cu1 O11 81.7(10) 8_565 .
O11 Cu1 N19 89.2(8) 8_565 8_565
O11 Cu1 N19 170.8(8) . 8_565
O11 Cu1 N19 170.8(8) 8_565 .
O11 Cu1 N19 89.2(8) . .
N19 Cu1 N19 99.9(12) 8_565 .
O11 Cu1 U1 46.2(5) 8_565 .
O11 Cu1 U1 46.2(5) . .
N19 Cu1 U1 125.6(6) 8_565 .
N19 Cu1 U1 125.6(6) . .
C1 O11 Cu1 116.0(16) . .
C1 O11 U1 142.5(16) . .
Cu1 O11 U1 97.7(7) . .
N3 O6 U1 98.0(15) . .
O7 N3 O6 123(2) . .
O7 N3 O5 123(2) . .
O6 N3 O5 113(2) . .
O7 N3 U1 175(2) . .
O6 N3 U1 57.0(13) . .
O5 N3 U1 57.1(13) . .
C7 N19 C9 119(2) . .
C7 N19 Cu1 125.2(17) . .
C9 N19 Cu1 115.5(17) . .
N3 O5 U1 97.7(15) . .
N19 C7 C6 119(2) . .
N19 C7 C8 122(2) . .
C6 C7 C8 119(3) . .
C5 C6 C1 117(2) . .
C5 C6 C7 120(2) . .
C1 C6 C7 123(2) . .
O11 C1 C6 123(2) . .
O11 C1 C2 119(2) . .
C6 C1 C2 119(2) . .
C5 C4 C3 120(3) . .
C3 C2 C1 121(3) . .
C9 C10 C9 110(3) 8_565 .
C4 C5 C6 123(3) . .
C2 C3 C4 120(3) . .
N19 C9 C10 111(2) . .

loop_
_geom_bond_atom_site_label_1
_geom_bond_atom_site_label_2
_geom_bond_distance
_geom_bond_site_symmetry_2
U1 O20 1.74(3) .
U1 O21 1.90(4) .
U1 O11 2.385(18) 8_565
U1 O11 2.385(18) .
U1 O5 2.50(2) 8_565
U1 O5 2.50(2) .
U1 O6 2.50(2) .
U1 O6 2.50(2) 8_565
U1 N3 2.96(2) .
U1 N3 2.96(2) 8_565
U1 Cu1 3.276(4) .
Cu1 O11 1.947(16) 8_565
Cu1 O11 1.947(16) .
Cu1 N19 1.96(2) 8_565
Cu1 N19 1.96(2) .
O7 N3 1.18(3) .
O11 C1 1.30(3) .
O6 N3 1.26(3) .
N3 O5 1.27(3) .
N19 C7 1.29(3) .
N19 C9 1.45(3) .
C7 C6 1.48(4) .
C7 C8 1.49(4) .
C6 C5 1.42(4) .
C6 C1 1.42(4) .
C1 C2 1.45(4) .
C4 C5 1.36(4) .
C4 C3 1.40(4) .
C2 C3 1.36(4) .
C10 C9 1.57(3) 8_565
C10 C9 1.57(3) .

loop_
_geom_torsion_atom_site_label_1
_geom_torsion_atom_site_label_2
_geom_torsion_atom_site_label_3
_geom_torsion_atom_site_label_4
_geom_torsion
_geom_torsion_site_symmetry_1
_geom_torsion_site_symmetry_4
O20 U1 Cu1 O11 -65.0(9) . 8_565
O21 U1 Cu1 O11 115.0(9) . 8_565
O11 U1 Cu1 O11 -130.1(17) . 8_565
O5 U1 Cu1 O11 29.4(10) 8_565 8_565
O5 U1 Cu1 O11 -159.5(10) . 8_565
O6 U1 Cu1 O11 170.8(12) . 8_565
O6 U1 Cu1 O11 59.2(13) 8_565 8_565
N3 U1 Cu1 O11 -173.6(10) . 8_565
N3 U1 Cu1 O11 43.6(10) 8_565 8_565
O20 U1 Cu1 O11 65.0(9) . .
O21 U1 Cu1 O11 -115.0(9) . .
O11 U1 Cu1 O11 130.1(17) 8_565 .
O5 U1 Cu1 O11 159.5(10) 8_565 .
O5 U1 Cu1 O11 -29.4(10) . .
O6 U1 Cu1 O11 -59.2(13) . .
O6 U1 Cu1 O11 -170.8(12) 8_565 .
N3 U1 Cu1 O11 -43.6(10) . .
N3 U1 Cu1 O11 173.6(10) 8_565 .
O20 U1 Cu1 N19 -109.6(8) . 8_565
O21 U1 Cu1 N19 70.4(8) . 8_565
O11 U1 Cu1 N19 -44.6(12) 8_565 8_565
O11 U1 Cu1 N19 -174.6(12) . 8_565
O5 U1 Cu1 N19 -15.1(10) 8_565 8_565
O5 U1 Cu1 N19 155.9(10) . 8_565
O6 U1 Cu1 N19 126.2(12) . 8_565
O6 U1 Cu1 N19 14.6(12) 8_565 8_565
N3 U1 Cu1 N19 141.8(10) . 8_565
N3 U1 Cu1 N19 -1.0(10) 8_565 8_565
O20 U1 Cu1 N19 109.6(8) . .
O21 U1 Cu1 N19 -70.4(8) . .
O11 U1 Cu1 N19 174.6(12) 8_565 .
O11 U1 Cu1 N19 44.6(12) . .
O5 U1 Cu1 N19 -155.9(10) 8_565 .
O5 U1 Cu1 N19 15.1(10) . .
O6 U1 Cu1 N19 -14.6(12) . .
O6 U1 Cu1 N19 -126.2(12) 8_565 .
N3 U1 Cu1 N19 1.0(10) . .
N3 U1 Cu1 N19 -141.8(10) 8_565 .
O11 Cu1 O11 C1 -129.3(15) 8_565 .
N19 Cu1 O11 C1 51.5(18) . .
U1 Cu1 O11 C1 -163(2) . .
O11 Cu1 O11 U1 33.9(11) 8_565 .
N19 Cu1 O11 U1 -145.2(9) . .
O20 U1 O11 C1 31(3) . .
O21 U1 O11 C1 -147(3) . .
O11 U1 O11 C1 125(3) 8_565 .
O5 U1 O11 C1 128(3) 8_565 .
O5 U1 O11 C1 -57(3) . .
O6 U1 O11 C1 -62(3) . .
N3 U1 O11 C1 -62(3) . .
N3 U1 O11 C1 142(2) 8_565 .
Cu1 U1 O11 C1 155(3) . .
O20 U1 O11 Cu1 -123.6(9) . .
O21 U1 O11 Cu1 57.7(8) . .
O11 U1 O11 Cu1 -30.0(10) 8_565 .
O5 U1 O11 Cu1 -27.3(13) 8_565 .
O5 U1 O11 Cu1 147.8(11) . .
O6 U1 O11 Cu1 143.1(9) . .
N3 U1 O11 Cu1 142.9(9) . .
N3 U1 O11 Cu1 -13(2) 8_565 .
O20 U1 O6 N3 -97.1(19) . .
O21 U1 O6 N3 84.2(19) . .
O11 U1 O6 N3 0(2) . .
O5 U1 O6 N3 171.6(17) 8_565 .
O5 U1 O6 N3 -6.1(16) . .
O6 U1 O6 N3 172.7(15) 8_565 .
N3 U1 O6 N3 170(2) 8_565 .
Cu1 U1 O6 N3 34(2) . .
U1 O6 N3 O7 -174(3) . .
U1 O6 N3 O5 10(3) . .
O20 U1 N3 O6 84(2) . .
O21 U1 N3 O6 -94(2) . .
O11 U1 N3 O6 -165.3(19) 8_565 .
O11 U1 N3 O6 179.6(19) . .
O5 U1 N3 O6 -11(2) 8_565 .
O5 U1 N3 O6 169(3) . .
O6 U1 N3 O6 -6.5(14) 8_565 .
N3 U1 N3 O6 -11(2) 8_565 .
Cu1 U1 N3 O6 -156.5(17) . .
O20 U1 N3 O5 -85.3(18) . .
O21 U1 N3 O5 96.8(17) . .
O11 U1 N3 O5 26(3) 8_565 .
O11 U1 N3 O5 10.6(16) . .
O5 U1 N3 O5 180(2) 8_565 .
O6 U1 N3 O5 -169(3) . .
O6 U1 N3 O5 -175.5(17) 8_565 .
N3 U1 N3 O5 179.7(13) 8_565 .
Cu1 U1 N3 O5 34.5(18) . .
O11 Cu1 N19 C7 -33(2) . .
N19 Cu1 N19 C7 147.8(16) 8_565 .
U1 Cu1 N19 C7 -64(2) . .
O11 Cu1 N19 C9 144.2(19) . .
N19 Cu1 N19 C9 -35(2) 8_565 .
U1 Cu1 N19 C9 113.7(17) . .
O7 N3 O5 U1 174(3) . .
O6 N3 O5 U1 -10(3) . .
O20 U1 O5 N3 95.7(19) . .
O21 U1 O5 N3 -81.8(18) . .
O11 U1 O5 N3 -165.8(14) 8_565 .
O11 U1 O5 N3 -168.4(18) . .
O5 U1 O5 N3 -1(5) 8_565 .
O6 U1 O5 N3 6.0(16) . .
O6 U1 O5 N3 4.9(19) 8_565 .
N3 U1 O5 N3 -0.4(17) 8_565 .
Cu1 U1 O5 N3 -150.0(15) . .
C9 N19 C7 C6 -175(2) . .
Cu1 N19 C7 C6 3(3) . .
C9 N19 C7 C8 2(4) . .
Cu1 N19 C7 C8 179(2) . .
N19 C7 C6 C5 -160(2) . .
C8 C7 C6 C5 23(4) . .
N19 C7 C6 C1 24(4) . .
C8 C7 C6 C1 -153(3) . .
Cu1 O11 C1 C6 -42(3) . .
U1 O11 C1 C6 165.6(19) . .
Cu1 O11 C1 C2 136(2) . .
U1 O11 C1 C2 -16(4) . .
C5 C6 C1 O11 -178(2) . .
C7 C6 C1 O11 -2(4) . .
C5 C6 C1 C2 4(3) . .
C7 C6 C1 C2 180(2) . .
O11 C1 C2 C3 178(3) . .
C6 C1 C2 C3 -3(4) . .
C3 C4 C5 C6 -2(5) . .
C1 C6 C5 C4 -1(4) . .
C7 C6 C5 C4 -178(3) . .
C1 C2 C3 C4 0(5) . .
C5 C4 C3 C2 3(5) . .
C7 N19 C9 C10 165(2) . .
Cu1 N19 C9 C10 -12(3) . .
C9 C10 C9 N19 74(4) 8_565 .
